data_4330106
loop_
_publ_author_name
'William W. Brennessel'
'John E. Ellis'

_publ_contact_author_address
;
Department of Chemistry
University of Minnesota
207 Pleasant Street SE
Minneapolis, MN 55455
;
_publ_contact_author_email ellis@umn.edu
_publ_contact_author_name 'John E. Ellis'
_publ_contact_author_phone 1-612-625-6391
_publ_section_title
;
 Naphthalene and Anthracene Cobaltates(1-): Useful Storable Sources of an
 Atomic Cobalt Anion
;
_journal_name_full 'Inorganic Chemistry'
_journal_page_first 9076
_journal_page_last 9094
_journal_paper_doi 10.1021/ic301240u
_journal_volume 51
_journal_year 2012
_chemical_formula_moiety 'C12 H24 K O6, C14 H22 Co'
_chemical_formula_sum 'C26 H46 Co K O6'
_chemical_formula_weight 552.66
_chemical_name_common 04313
_chemical_name_systematic
; 
 ? 
;
_space_group_IT_number 2
_symmetry_cell_setting triclinic
_symmetry_space_group_name_Hall '-P 1'
_symmetry_space_group_name_H-M 'P -1'
_atom_sites_solution_hydrogens geom
_atom_sites_solution_primary direct
_atom_sites_solution_secondary difmap
_audit_creation_method SHELXL-97
_cell_angle_alpha 81.571(2)
_cell_angle_beta 79.646(2)
_cell_angle_gamma 67.214(2)
_cell_formula_units_Z 2
_cell_length_a 8.764(1)
_cell_length_b 11.2048(13)
_cell_length_c 15.863(2)
_cell_measurement_reflns_used 3701
_cell_measurement_temperature 173(2)
_cell_measurement_theta_max 27.37
_cell_measurement_theta_min 2.28
_cell_volume 1407.7(3)
_computing_cell_refinement 'SAINT (Bruker, 2003)'
_computing_data_collection 'SMART (Bruker, 2003)'
_computing_data_reduction 'SAINT (Bruker, 2003)'
_computing_molecular_graphics 'SHELXTL (Sheldrick, 2008)'
_computing_publication_material 'SHELXTL (Sheldrick, 2008)'
_computing_structure_refinement 'SHELXL-97 (Sheldrick, 2008)'
_computing_structure_solution 'SIR97 (Altomare et al., 1999)'
_diffrn_ambient_temperature 173(2)
_diffrn_measured_fraction_theta_full 0.982
_diffrn_measured_fraction_theta_max 0.982
_diffrn_measurement_device_type 'Siemens SMART Platform CCD'
_diffrn_measurement_method 'area detector, omega scans'
_diffrn_radiation_monochromator graphite
_diffrn_radiation_source 'normal-focus sealed tube'
_diffrn_radiation_type MoK\a
_diffrn_radiation_wavelength 0.71073
_diffrn_reflns_av_R_equivalents 0.0310
_diffrn_reflns_av_sigmaI/netI 0.0451
_diffrn_reflns_limit_h_max 11
_diffrn_reflns_limit_h_min -11
_diffrn_reflns_limit_k_max 14
_diffrn_reflns_limit_k_min -14
_diffrn_reflns_limit_l_max 20
_diffrn_reflns_limit_l_min -20
_diffrn_reflns_number 15563
_diffrn_reflns_theta_full 27.49
_diffrn_reflns_theta_max 27.49
_diffrn_reflns_theta_min 1.31
_exptl_absorpt_coefficient_mu 0.793
_exptl_absorpt_correction_T_max 0.9249
_exptl_absorpt_correction_T_min 0.7854
_exptl_absorpt_correction_type multi-scan
_exptl_absorpt_process_details 'SADABS (Sheldrick, 2008)'
_exptl_crystal_colour orange
_exptl_crystal_density_diffrn 1.304
_exptl_crystal_description block
_exptl_crystal_F_000 592
_exptl_crystal_size_max 0.32
_exptl_crystal_size_mid 0.14
_exptl_crystal_size_min 0.10
_refine_diff_density_max 1.400
_refine_diff_density_min -0.517
_refine_diff_density_rms 0.067
_refine_ls_extinction_method none
_refine_ls_goodness_of_fit_ref 1.028
_refine_ls_hydrogen_treatment mixed
_refine_ls_matrix_type full
_refine_ls_number_parameters 357
_refine_ls_number_reflns 6375
_refine_ls_number_restraints 0
_refine_ls_restrained_S_all 1.028
_refine_ls_R_factor_all 0.0620
_refine_ls_R_factor_gt 0.0398
_refine_ls_shift/su_max 0.001
_refine_ls_shift/su_mean 0.000
_refine_ls_structure_factor_coef Fsqd
_refine_ls_weighting_details 'calc w=1/[\s^2^(Fo^2^)+(0.0581P)^2^+0.1619P] where P=(Fo^2^+2Fc^2^)/3'
_refine_ls_weighting_scheme calc
_refine_ls_wR_factor_gt 0.0936
_refine_ls_wR_factor_ref 0.1024
_reflns_number_gt 4894
_reflns_number_total 6375
_reflns_threshold_expression >2sigma(I)
_cod_data_source_file ic301240u_si_001_13.cif
_cod_data_source_block 14
_cod_database_code 4330106

loop_
_symmetry_equiv_pos_as_xyz
'x, y, z'
'-x, -y, -z'

loop_
_atom_site_label
_atom_site_type_symbol
_atom_site_fract_x
_atom_site_fract_y
_atom_site_fract_z
_atom_site_U_iso_or_equiv
_atom_site_adp_type
_atom_site_occupancy
_atom_site_symmetry_multiplicity
_atom_site_calc_flag
_atom_site_refinement_flags
Co1 Co 0.80496(4) 0.70472(3) 0.263335(18) 0.02089(9) Uani 1 1 d .
C1 C 0.5661(3) 0.6944(2) 0.28341(18) 0.0353(6) Uani 1 1 d .
H1A H 0.561(3) 0.636(3) 0.3303(17) 0.042 Uiso 1 1 d .
H1B H 0.461(3) 0.778(3) 0.2749(16) 0.042 Uiso 1 1 d .
C2 C 0.6593(3) 0.6508(2) 0.20361(14) 0.0289(5) Uani 1 1 d .
C3 C 0.8218(3) 0.5500(2) 0.20585(14) 0.0278(5) Uani 1 1 d .
C4 C 0.8713(3) 0.5049(2) 0.28842(17) 0.0327(5) Uani 1 1 d .
H4A H 0.992(3) 0.445(2) 0.2882(16) 0.039 Uiso 1 1 d .
H4B H 0.789(3) 0.492(2) 0.3374(16) 0.039 Uiso 1 1 d .
C5 C 0.5958(4) 0.7145(3) 0.11959(18) 0.0507(8) Uani 1 1 d .
H5A H 0.5672 0.6540 0.0926 0.076 Uiso 1 1 calc R
H5B H 0.6827 0.7378 0.0812 0.076 Uiso 1 1 calc R
H5C H 0.4963 0.7930 0.1304 0.076 Uiso 1 1 calc R
C6 C 0.9368(4) 0.4992(3) 0.12517(18) 0.0483(7) Uani 1 1 d .
H6A H 0.9041 0.4357 0.1042 0.072 Uiso 1 1 calc R
H6B H 1.0520 0.4574 0.1380 0.072 Uiso 1 1 calc R
H6C H 0.9289 0.5715 0.0810 0.072 Uiso 1 1 calc R
C7 C 0.9223(3) 0.7910(2) 0.16922(14) 0.0269(5) Uani 1 1 d .
H7A H 0.927(3) 0.759(2) 0.1120(15) 0.032 Uiso 1 1 d .
C8 C 0.7663(3) 0.8835(2) 0.20314(15) 0.0273(5) Uani 1 1 d .
H8A H 0.673(3) 0.912(2) 0.1672(15) 0.033 Uiso 1 1 d .
C9 C 0.7519(3) 0.9821(2) 0.26434(16) 0.0311(5) Uani 1 1 d .
H9A H 0.849(3) 0.999(2) 0.2553(16) 0.037 Uiso 1 1 d .
H9B H 0.657(3) 1.068(3) 0.2546(15) 0.037 Uiso 1 1 d .
C10 C 0.7240(3) 0.9310(2) 0.35855(16) 0.0306(5) Uani 1 1 d .
H10A H 0.766(3) 0.973(2) 0.3956(16) 0.037 Uiso 1 1 d .
H10B H 0.604(3) 0.955(2) 0.3763(15) 0.037 Uiso 1 1 d .
C11 C 0.8016(3) 0.7831(2) 0.37009(14) 0.0253(5) Uani 1 1 d .
H11A H 0.751(3) 0.746(2) 0.4239(15) 0.030 Uiso 1 1 d .
C12 C 0.9675(3) 0.7107(2) 0.33542(14) 0.0244(4) Uani 1 1 d .
H12A H 1.019(3) 0.623(2) 0.3676(15) 0.029 Uiso 1 1 d .
C13 C 1.0905(3) 0.7714(2) 0.28707(15) 0.0279(5) Uani 1 1 d .
H13A H 1.207(3) 0.719(2) 0.3017(15) 0.033 Uiso 1 1 d .
H13B H 1.066(3) 0.858(2) 0.3079(15) 0.033 Uiso 1 1 d .
C14 C 1.0897(3) 0.7810(2) 0.18973(15) 0.0294(5) Uani 1 1 d .
H14A H 1.128(3) 0.853(2) 0.1585(15) 0.035 Uiso 1 1 d .
H14B H 1.183(3) 0.701(2) 0.1680(15) 0.035 Uiso 1 1 d .
K1 K 0.81273(6) 0.26068(4) 0.26887(3) 0.02448(12) Uani 1 1 d .
O1 O 0.7888(2) 0.24604(15) 0.09769(10) 0.0315(4) Uani 1 1 d .
C15 C 0.9180(3) 0.1373(2) 0.05905(14) 0.0331(5) Uani 1 1 d .
H15A H 0.9110 0.1438 -0.0032 0.040 Uiso 1 1 calc R
H15B H 0.9051 0.0556 0.0859 0.040 Uiso 1 1 calc R
C16 C 1.0836(3) 0.1369(2) 0.07200(15) 0.0340(5) Uani 1 1 d .
H16A H 1.1752 0.0669 0.0414 0.041 Uiso 1 1 calc R
H16B H 1.0933 0.2210 0.0486 0.041 Uiso 1 1 calc R
O2 O 1.09564(19) 0.11658(15) 0.16139(10) 0.0307(4) Uani 1 1 d .
C17 C 1.2498(3) 0.1147(2) 0.18019(16) 0.0369(6) Uani 1 1 d .
H17A H 1.2525 0.2032 0.1696 0.044 Uiso 1 1 calc R
H17B H 1.3443 0.0568 0.1427 0.044 Uiso 1 1 calc R
C18 C 1.2645(3) 0.0664(2) 0.27261(16) 0.0367(6) Uani 1 1 d .
H18A H 1.2582 -0.0209 0.2836 0.044 Uiso 1 1 calc R
H18B H 1.3733 0.0599 0.2865 0.044 Uiso 1 1 calc R
O3 O 1.13183(19) 0.15481(15) 0.32493(10) 0.0312(4) Uani 1 1 d .
C19 C 1.1319(3) 0.1100(2) 0.41388(16) 0.0383(6) Uani 1 1 d .
H19A H 1.2386 0.0999 0.4323 0.046 Uiso 1 1 calc R
H19B H 1.1204 0.0244 0.4235 0.046 Uiso 1 1 calc R
C20 C 0.9893(3) 0.2063(3) 0.46519(16) 0.0391(6) Uani 1 1 d .
H20A H 0.9955 0.1818 0.5274 0.047 Uiso 1 1 calc R
H20B H 0.9951 0.2937 0.4516 0.047 Uiso 1 1 calc R
O4 O 0.8361(2) 0.20833(16) 0.44463(10) 0.0326(4) Uani 1 1 d .
C21 C 0.6958(3) 0.2904(3) 0.49711(15) 0.0408(6) Uani 1 1 d .
H21A H 0.6965 0.3795 0.4902 0.049 Uiso 1 1 calc R
H21B H 0.7017 0.2575 0.5583 0.049 Uiso 1 1 calc R
C22 C 0.5384(3) 0.2930(3) 0.47114(16) 0.0409(6) Uani 1 1 d .
H22A H 0.5400 0.2036 0.4750 0.049 Uiso 1 1 calc R
H22B H 0.4405 0.3444 0.5101 0.049 Uiso 1 1 calc R
O5 O 0.5272(2) 0.34991(16) 0.38544(10) 0.0355(4) Uani 1 1 d .
C23 C 0.3710(3) 0.3738(3) 0.35864(18) 0.0422(6) Uani 1 1 d .
H23A H 0.2797 0.4354 0.3954 0.051 Uiso 1 1 calc R
H23B H 0.3511 0.2917 0.3639 0.051 Uiso 1 1 calc R
C24 C 0.3744(3) 0.4298(2) 0.26688(17) 0.0405(6) Uani 1 1 d .
H24A H 0.2618 0.4593 0.2493 0.049 Uiso 1 1 calc R
H24B H 0.4088 0.5054 0.2602 0.049 Uiso 1 1 calc R
O6 O 0.4908(2) 0.33108(15) 0.21462(11) 0.0346(4) Uani 1 1 d .
C25 C 0.5003(3) 0.3725(3) 0.12640(17) 0.0426(6) Uani 1 1 d .
H25A H 0.5314 0.4499 0.1159 0.051 Uiso 1 1 calc R
H25B H 0.3903 0.3963 0.1069 0.051 Uiso 1 1 calc R
C26 C 0.6289(3) 0.2644(3) 0.07746(16) 0.0422(6) Uani 1 1 d .
H26A H 0.6062 0.1835 0.0937 0.051 Uiso 1 1 calc R
H26B H 0.6256 0.2867 0.0149 0.051 Uiso 1 1 calc R

loop_
_atom_site_aniso_label
_atom_site_aniso_U_11
_atom_site_aniso_U_22
_atom_site_aniso_U_33
_atom_site_aniso_U_23
_atom_site_aniso_U_13
_atom_site_aniso_U_12
Co1 0.02288(16) 0.01634(15) 0.02631(16) -0.00329(11) -0.00503(11) -0.00911(11)
C1 0.0280(13) 0.0283(13) 0.0526(16) -0.0075(11) -0.0008(12) -0.0143(11)
C2 0.0342(13) 0.0293(12) 0.0328(12) -0.0033(9) -0.0105(10) -0.0191(10)
C3 0.0354(13) 0.0215(11) 0.0314(12) -0.0083(9) -0.0002(10) -0.0158(10)
C4 0.0364(14) 0.0209(11) 0.0448(15) -0.0007(10) -0.0094(12) -0.0139(10)
C5 0.071(2) 0.0481(17) 0.0523(17) 0.0078(13) -0.0357(15) -0.0353(16)
C6 0.0596(19) 0.0403(15) 0.0513(17) -0.0245(13) 0.0142(14) -0.0275(14)
C7 0.0369(13) 0.0257(11) 0.0228(11) -0.0003(9) -0.0042(9) -0.0174(10)
C8 0.0320(13) 0.0205(11) 0.0335(12) 0.0034(9) -0.0107(10) -0.0135(9)
C9 0.0308(13) 0.0193(11) 0.0449(14) -0.0027(10) -0.0087(11) -0.0095(10)
C10 0.0284(13) 0.0244(12) 0.0396(14) -0.0144(10) -0.0049(10) -0.0063(10)
C11 0.0292(12) 0.0276(11) 0.0243(11) -0.0050(9) -0.0037(9) -0.0150(10)
C12 0.0271(12) 0.0243(11) 0.0255(11) -0.0015(9) -0.0075(9) -0.0122(9)
C13 0.0236(12) 0.0273(12) 0.0363(13) -0.0066(10) -0.0056(10) -0.0113(10)
C14 0.0282(13) 0.0270(12) 0.0337(13) -0.0021(10) 0.0027(10) -0.0142(10)
K1 0.0248(3) 0.0238(2) 0.0267(2) -0.00601(18) -0.00325(19) -0.00977(19)
O1 0.0349(9) 0.0312(9) 0.0322(9) -0.0076(7) -0.0068(7) -0.0135(7)
C15 0.0472(15) 0.0307(12) 0.0240(11) -0.0086(9) 0.0013(10) -0.0176(11)
C16 0.0409(14) 0.0326(13) 0.0279(12) -0.0098(10) 0.0084(10) -0.0161(11)
O2 0.0291(9) 0.0336(9) 0.0301(8) -0.0068(7) 0.0006(7) -0.0132(7)
C17 0.0256(13) 0.0394(14) 0.0452(15) -0.0116(11) 0.0009(11) -0.0113(11)
C18 0.0232(12) 0.0342(13) 0.0481(15) -0.0093(11) -0.0038(11) -0.0040(10)
O3 0.0287(9) 0.0274(8) 0.0351(9) -0.0011(7) -0.0070(7) -0.0071(7)
C19 0.0345(14) 0.0405(14) 0.0396(14) 0.0061(11) -0.0160(11) -0.0121(11)
C20 0.0425(15) 0.0498(16) 0.0304(13) -0.0036(11) -0.0119(11) -0.0198(13)
O4 0.0314(9) 0.0398(9) 0.0283(8) -0.0075(7) -0.0023(7) -0.0142(8)
C21 0.0425(15) 0.0499(16) 0.0274(13) -0.0100(11) 0.0030(11) -0.0153(13)
C22 0.0374(15) 0.0465(15) 0.0352(14) -0.0075(11) 0.0090(11) -0.0162(12)
O5 0.0262(9) 0.0433(10) 0.0367(9) -0.0045(8) 0.0001(7) -0.0142(8)
C23 0.0247(13) 0.0451(15) 0.0546(17) -0.0163(13) 0.0021(12) -0.0095(11)
C24 0.0243(13) 0.0339(13) 0.0592(17) -0.0115(12) -0.0087(12) -0.0025(11)
O6 0.0321(9) 0.0297(9) 0.0401(10) -0.0044(7) -0.0090(7) -0.0070(7)
C25 0.0371(15) 0.0436(15) 0.0468(16) 0.0054(12) -0.0196(12) -0.0118(12)
C26 0.0448(16) 0.0551(17) 0.0332(14) -0.0043(12) -0.0153(12) -0.0210(13)

loop_
_atom_type_symbol
_atom_type_description
_atom_type_scat_dispersion_real
_atom_type_scat_dispersion_imag
_atom_type_scat_source
C C 0.0033 0.0016 'International Tables Vol C Tables 4.2.6.8 and 6.1.1.4'
H H 0.0000 0.0000 'International Tables Vol C Tables 4.2.6.8 and 6.1.1.4'
O O 0.0106 0.0060 'International Tables Vol C Tables 4.2.6.8 and 6.1.1.4'
K K 0.2009 0.2494 'International Tables Vol C Tables 4.2.6.8 and 6.1.1.4'
Co Co 0.3494 0.9721 'International Tables Vol C Tables 4.2.6.8 and 6.1.1.4'

loop_
_geom_angle_atom_site_label_1
_geom_angle_atom_site_label_2
_geom_angle_atom_site_label_3
_geom_angle
_geom_angle_site_symmetry_1
_geom_angle_site_symmetry_3
C7 Co1 C12 84.88(9) . .
C7 Co1 C11 104.40(9) . .
C12 Co1 C11 41.29(9) . .
C7 Co1 C8 41.56(9) . .
C12 Co1 C8 94.72(9) . .
C11 Co1 C8 85.89(9) . .
C7 Co1 C3 100.77(9) . .
C12 Co1 C3 126.40(9) . .
C11 Co1 C3 149.61(9) . .
C8 Co1 C3 124.47(9) . .
C7 Co1 C2 104.80(9) . .
C12 Co1 C2 165.25(9) . .
C11 Co1 C2 141.49(10) . .
C8 Co1 C2 99.89(9) . .
C3 Co1 C2 41.65(9) . .
C7 Co1 C4 124.67(10) . .
C12 Co1 C4 93.25(9) . .
C11 Co1 C4 109.82(10) . .
C8 Co1 C4 163.00(10) . .
C3 Co1 C4 40.33(9) . .
C2 Co1 C4 72.12(9) . .
C7 Co1 C1 133.03(10) . .
C12 Co1 C1 137.39(10) . .
C11 Co1 C1 101.43(10) . .
C8 Co1 C1 103.42(10) . .
C3 Co1 C1 72.38(9) . .
C2 Co1 C1 40.10(10) . .
C4 Co1 C1 80.39(10) . .
C2 C1 Co1 66.78(13) . .
C2 C1 H1A 120.6(17) . .
Co1 C1 H1A 108.3(17) . .
C2 C1 H1B 111.6(14) . .
Co1 C1 H1B 120.0(15) . .
H1A C1 H1B 119(2) . .
C1 C2 C3 117.2(2) . .
C1 C2 C5 121.2(2) . .
C3 C2 C5 121.4(2) . .
C1 C2 Co1 73.12(13) . .
C3 C2 Co1 69.05(12) . .
C5 C2 Co1 124.72(16) . .
C4 C3 C2 115.8(2) . .
C4 C3 C6 121.7(2) . .
C2 C3 C6 122.5(2) . .
C4 C3 Co1 72.13(13) . .
C2 C3 Co1 69.31(12) . .
C6 C3 Co1 126.03(16) . .
C4 C3 K1 67.85(12) . .
C2 C3 K1 113.86(14) . .
C6 C3 K1 90.47(13) . .
Co1 C3 K1 136.32(10) . .
C3 C4 Co1 67.54(12) . .
C3 C4 K1 86.63(13) . .
Co1 C4 K1 148.82(11) . .
C3 C4 H4A 114.6(14) . .
Co1 C4 H4A 121.3(15) . .
K1 C4 H4A 84.5(15) . .
C3 C4 H4B 119.8(15) . .
Co1 C4 H4B 106.1(15) . .
K1 C4 H4B 71.1(15) . .
H4A C4 H4B 118(2) . .
C2 C5 H5A 109.5 . .
C2 C5 H5B 109.5 . .
H5A C5 H5B 109.5 . .
C2 C5 H5C 109.5 . .
H5A C5 H5C 109.5 . .
H5B C5 H5C 109.5 . .
C3 C6 H6A 109.5 . .
C3 C6 H6B 109.5 . .
H6A C6 H6B 109.5 . .
C3 C6 H6C 109.5 . .
H6A C6 H6C 109.5 . .
H6B C6 H6C 109.5 . .
C8 C7 C14 123.5(2) . .
C8 C7 Co1 69.71(12) . .
C14 C7 Co1 112.36(15) . .
C8 C7 H7A 116.5(14) . .
C14 C7 H7A 114.7(14) . .
Co1 C7 H7A 110.1(13) . .
C7 C8 C9 123.0(2) . .
C7 C8 Co1 68.72(12) . .
C9 C8 Co1 112.46(15) . .
C7 C8 H8A 116.8(14) . .
C9 C8 H8A 114.7(13) . .
Co1 C8 H8A 111.5(13) . .
C8 C9 C10 111.41(18) . .
C8 C9 K1 142.06(15) . 1_565
C10 C9 K1 105.77(13) . 1_565
C8 C9 H9A 109.6(16) . .
C10 C9 H9A 108.4(16) . .
K1 C9 H9A 49.3(15) 1_565 .
C8 C9 H9B 112.5(14) . .
C10 C9 H9B 108.0(14) . .
K1 C9 H9B 60.6(14) 1_565 .
H9A C9 H9B 107(2) . .
C11 C10 C9 111.56(18) . .
C11 C10 H10A 112.5(14) . .
C9 C10 H10A 109.8(14) . .
C11 C10 H10B 106.3(15) . .
C9 C10 H10B 108.5(14) . .
H10A C10 H10B 108.0(19) . .
C12 C11 C10 123.1(2) . .
C12 C11 Co1 69.20(12) . .
C10 C11 Co1 110.98(15) . .
C12 C11 H11A 118.0(14) . .
C10 C11 H11A 113.1(13) . .
Co1 C11 H11A 113.7(13) . .
C11 C12 C13 124.03(19) . .
C11 C12 Co1 69.51(12) . .
C13 C12 Co1 113.86(15) . .
C11 C12 H12A 114.1(13) . .
C13 C12 H12A 115.6(13) . .
Co1 C12 H12A 110.1(13) . .
C12 C13 C14 110.74(18) . .
C12 C13 H13A 110.5(14) . .
C14 C13 H13A 110.1(14) . .
C12 C13 H13B 110.9(14) . .
C14 C13 H13B 111.8(13) . .
H13A C13 H13B 102.6(19) . .
C7 C14 C13 111.17(18) . .
C7 C14 H14A 113.6(14) . .
C13 C14 H14A 111.6(14) . .
C7 C14 H14B 111.9(14) . .
C13 C14 H14B 106.4(14) . .
H14A C14 H14B 101.6(19) . .
O5 K1 O4 60.73(5) . .
O5 K1 O1 120.13(5) . .
O4 K1 O1 164.66(5) . .
O5 K1 O2 167.25(5) . .
O4 K1 O2 115.15(5) . .
O1 K1 O2 60.24(5) . .
O5 K1 O3 120.48(5) . .
O4 K1 O3 60.54(5) . .
O1 K1 O3 118.97(5) . .
O2 K1 O3 59.16(5) . .
O5 K1 O6 60.27(5) . .
O4 K1 O6 118.13(5) . .
O1 K1 O6 59.89(5) . .
O2 K1 O6 118.08(5) . .
O3 K1 O6 171.93(5) . .
O5 K1 C4 87.34(6) . .
O4 K1 C4 84.42(6) . .
O1 K1 C4 110.77(6) . .
O2 K1 C4 104.58(6) . .
O3 K1 C4 78.39(6) . .
O6 K1 C4 109.62(6) . .
O5 K1 C3 94.50(5) . .
O4 K1 C3 109.28(5) . .
O1 K1 C3 86.05(5) . .
O2 K1 C3 98.22(5) . .
O3 K1 C3 95.75(5) . .
O6 K1 C3 92.15(5) . .
C4 K1 C3 25.52(6) . .
O5 K1 C9 90.63(6) . 1_545
O4 K1 C9 90.88(5) . 1_545
O1 K1 C9 73.92(5) . 1_545
O2 K1 C9 77.14(6) . 1_545
O3 K1 C9 99.04(5) . 1_545
O6 K1 C9 72.91(5) . 1_545
C4 K1 C9 175.28(6) . 1_545
C3 K1 C9 159.12(6) . 1_545
O5 K1 H4B 69.1(5) . .
O4 K1 H4B 70.9(5) . .
O1 K1 H4B 124.3(5) . .
O2 K1 H4B 122.2(5) . .
O3 K1 H4B 83.8(5) . .
O6 K1 H4B 103.4(5) . .
C4 K1 H4B 19.1(5) . .
C3 K1 H4B 39.1(5) . .
C9 K1 H4B 157.5(5) 1_545 .
C26 O1 C15 111.98(18) . .
C26 O1 K1 117.32(14) . .
C15 O1 K1 113.99(13) . .
O1 C15 C16 108.56(18) . .
O1 C15 H15A 110.0 . .
C16 C15 H15A 110.0 . .
O1 C15 H15B 110.0 . .
C16 C15 H15B 110.0 . .
H15A C15 H15B 108.4 . .
O2 C16 C15 108.73(18) . .
O2 C16 H16A 109.9 . .
C15 C16 H16A 109.9 . .
O2 C16 H16B 109.9 . .
C15 C16 H16B 109.9 . .
H16A C16 H16B 108.3 . .
C16 O2 C17 112.84(18) . .
C16 O2 K1 116.13(13) . .
C17 O2 K1 114.60(13) . .
O2 C17 C18 108.4(2) . .
O2 C17 H17A 110.0 . .
C18 C17 H17A 110.0 . .
O2 C17 H17B 110.0 . .
C18 C17 H17B 110.0 . .
H17A C17 H17B 108.4 . .
O3 C18 C17 108.76(19) . .
O3 C18 H18A 109.9 . .
C17 C18 H18A 109.9 . .
O3 C18 H18B 109.9 . .
C17 C18 H18B 109.9 . .
H18A C18 H18B 108.3 . .
C18 O3 C19 111.65(18) . .
C18 O3 K1 117.55(13) . .
C19 O3 K1 114.95(13) . .
O3 C19 C20 109.04(19) . .
O3 C19 H19A 109.9 . .
C20 C19 H19A 109.9 . .
O3 C19 H19B 109.9 . .
C20 C19 H19B 109.9 . .
H19A C19 H19B 108.3 . .
O4 C20 C19 108.9(2) . .
O4 C20 H20A 109.9 . .
C19 C20 H20A 109.9 . .
O4 C20 H20B 109.9 . .
C19 C20 H20B 109.9 . .
H20A C20 H20B 108.3 . .
C21 O4 C20 111.35(18) . .
C21 O4 K1 113.72(13) . .
C20 O4 K1 112.68(13) . .
O4 C21 C22 109.4(2) . .
O4 C21 H21A 109.8 . .
C22 C21 H21A 109.8 . .
O4 C21 H21B 109.8 . .
C22 C21 H21B 109.8 . .
H21A C21 H21B 108.3 . .
O5 C22 C21 108.5(2) . .
O5 C22 H22A 110.0 . .
C21 C22 H22A 110.0 . .
O5 C22 H22B 110.0 . .
C21 C22 H22B 110.0 . .
H22A C22 H22B 108.4 . .
C22 O5 C23 112.93(19) . .
C22 O5 K1 116.28(14) . .
C23 O5 K1 118.37(14) . .
O5 C23 C24 108.5(2) . .
O5 C23 H23A 110.0 . .
C24 C23 H23A 110.0 . .
O5 C23 H23B 110.0 . .
C24 C23 H23B 110.0 . .
H23A C23 H23B 108.4 . .
O6 C24 C23 108.1(2) . .
O6 C24 H24A 110.1 . .
C23 C24 H24A 110.1 . .
O6 C24 H24B 110.1 . .
C23 C24 H24B 110.1 . .
H24A C24 H24B 108.4 . .
C25 O6 C24 112.86(19) . .
C25 O6 K1 109.21(14) . .
C24 O6 K1 107.14(13) . .
O6 C25 C26 108.9(2) . .
O6 C25 H25A 109.9 . .
C26 C25 H25A 109.9 . .
O6 C25 H25B 109.9 . .
C26 C25 H25B 109.9 . .
H25A C25 H25B 108.3 . .
O1 C26 C25 108.3(2) . .
O1 C26 H26A 110.0 . .
C25 C26 H26A 110.0 . .
O1 C26 H26B 110.0 . .
C25 C26 H26B 110.0 . .
H26A C26 H26B 108.4 . .

loop_
_geom_bond_atom_site_label_1
_geom_bond_atom_site_label_2
_geom_bond_distance
_geom_bond_site_symmetry_2
Co1 C7 2.004(2) .
Co1 C12 2.006(2) .
Co1 C11 2.010(2) .
Co1 C8 2.017(2) .
Co1 C3 2.019(2) .
Co1 C2 2.023(2) .
Co1 C4 2.080(2) .
Co1 C1 2.106(2) .
C1 C2 1.418(4) .
C1 H1A 0.92(3) .
C1 H1B 1.04(3) .
C2 C3 1.437(3) .
C2 C5 1.509(3) .
C3 C4 1.414(3) .
C3 C6 1.511(3) .
C3 K1 3.276(2) .
C4 K1 3.040(2) .
C4 H4A 1.01(3) .
C4 H4B 0.99(3) .
C5 H5A 0.9800 .
C5 H5B 0.9800 .
C5 H5C 0.9800 .
C6 H6A 0.9800 .
C6 H6B 0.9800 .
C6 H6C 0.9800 .
C7 C8 1.427(3) .
C7 C14 1.518(3) .
C7 H7A 1.01(2) .
C8 C9 1.531(3) .
C8 H8A 1.01(2) .
C9 C10 1.532(3) .
C9 K1 3.376(2) 1_565
C9 H9A 0.93(3) .
C9 H9B 1.01(3) .
C10 C11 1.525(3) .
C10 H10A 1.00(3) .
C10 H10B 0.98(3) .
C11 C12 1.416(3) .
C11 H11A 1.00(2) .
C12 C13 1.527(3) .
C12 H12A 1.01(2) .
C13 C14 1.533(3) .
C13 H13A 1.01(3) .
C13 H13B 1.00(2) .
C14 H14A 1.02(3) .
C14 H14B 1.01(2) .
K1 O5 2.7611(17) .
K1 O4 2.7915(16) .
K1 O1 2.7941(16) .
K1 O2 2.8015(16) .
K1 O3 2.8345(16) .
K1 O6 2.8762(17) .
K1 C9 3.376(2) 1_545
K1 H4B 2.88(2) .
O1 C26 1.424(3) .
O1 C15 1.429(3) .
C15 C16 1.500(3) .
C15 H15A 0.9900 .
C15 H15B 0.9900 .
C16 O2 1.419(3) .
C16 H16A 0.9900 .
C16 H16B 0.9900 .
O2 C17 1.427(3) .
C17 C18 1.497(4) .
C17 H17A 0.9900 .
C17 H17B 0.9900 .
C18 O3 1.422(3) .
C18 H18A 0.9900 .
C18 H18B 0.9900 .
O3 C19 1.427(3) .
C19 C20 1.495(4) .
C19 H19A 0.9900 .
C19 H19B 0.9900 .
C20 O4 1.429(3) .
C20 H20A 0.9900 .
C20 H20B 0.9900 .
O4 C21 1.426(3) .
C21 C22 1.497(4) .
C21 H21A 0.9900 .
C21 H21B 0.9900 .
C22 O5 1.418(3) .
C22 H22A 0.9900 .
C22 H22B 0.9900 .
O5 C23 1.420(3) .
C23 C24 1.498(4) .
C23 H23A 0.9900 .
C23 H23B 0.9900 .
C24 O6 1.429(3) .
C24 H24A 0.9900 .
C24 H24B 0.9900 .
O6 C25 1.407(3) .
C25 C26 1.498(4) .
C25 H25A 0.9900 .
C25 H25B 0.9900 .
C26 H26A 0.9900 .
C26 H26B 0.9900 .

loop_
_geom_torsion_atom_site_label_1
_geom_torsion_atom_site_label_2
_geom_torsion_atom_site_label_3
_geom_torsion_atom_site_label_4
_geom_torsion
_geom_torsion_site_symmetry_1
_geom_torsion_site_symmetry_4
C7 Co1 C1 C2 55.54(19) . .
C12 Co1 C1 C2 -157.92(14) . .
C11 Co1 C1 C2 177.94(14) . .
C8 Co1 C1 C2 89.48(15) . .
C3 Co1 C1 C2 -32.85(14) . .
C4 Co1 C1 C2 -73.60(15) . .
Co1 C1 C2 C3 54.79(17) . .
Co1 C1 C2 C5 -120.8(2) . .
C7 Co1 C2 C1 -141.43(15) . .
C12 Co1 C2 C1 88.7(4) . .
C11 Co1 C2 C1 -3.3(2) . .
C8 Co1 C2 C1 -99.12(16) . .
C3 Co1 C2 C1 128.9(2) . .
C4 Co1 C2 C1 96.36(16) . .
C7 Co1 C2 C3 89.64(14) . .
C12 Co1 C2 C3 -40.2(4) . .
C11 Co1 C2 C3 -132.18(16) . .
C8 Co1 C2 C3 131.95(13) . .
C4 Co1 C2 C3 -32.57(13) . .
C1 Co1 C2 C3 -128.9(2) . .
C7 Co1 C2 C5 -24.8(2) . .
C12 Co1 C2 C5 -154.7(3) . .
C11 Co1 C2 C5 113.4(2) . .
C8 Co1 C2 C5 17.5(2) . .
C3 Co1 C2 C5 -114.4(3) . .
C4 Co1 C2 C5 -147.0(2) . .
C1 Co1 C2 C5 116.7(3) . .
C1 C2 C3 C4 0.0(3) . .
C5 C2 C3 C4 175.6(2) . .
Co1 C2 C3 C4 56.83(17) . .
C1 C2 C3 C6 -177.2(2) . .
C5 C2 C3 C6 -1.6(3) . .
Co1 C2 C3 C6 -120.3(2) . .
C1 C2 C3 Co1 -56.85(18) . .
C5 C2 C3 Co1 118.7(2) . .
C1 C2 C3 K1 75.9(2) . .
C5 C2 C3 K1 -108.6(2) . .
Co1 C2 C3 K1 132.71(11) . .
C7 Co1 C3 C4 132.12(15) . .
C12 Co1 C3 C4 40.56(18) . .
C11 Co1 C3 C4 -13.4(3) . .
C8 Co1 C3 C4 169.63(15) . .
C2 Co1 C3 C4 -127.7(2) . .
C1 Co1 C3 C4 -95.94(16) . .
C7 Co1 C3 C2 -100.22(14) . .
C12 Co1 C3 C2 168.21(13) . .
C11 Co1 C3 C2 114.2(2) . .
C8 Co1 C3 C2 -62.71(16) . .
C4 Co1 C3 C2 127.7(2) . .
C1 Co1 C3 C2 31.72(14) . .
C7 Co1 C3 C6 15.5(2) . .
C12 Co1 C3 C6 -76.0(2) . .
C11 Co1 C3 C6 -130.0(2) . .
C8 Co1 C3 C6 53.0(3) . .
C2 Co1 C3 C6 115.8(3) . .
C4 Co1 C3 C6 -116.6(3) . .
C1 Co1 C3 C6 147.5(3) . .
C7 Co1 C3 K1 156.45(13) . .
C12 Co1 C3 K1 64.88(17) . .
C11 Co1 C3 K1 10.9(3) . .
C8 Co1 C3 K1 -166.04(12) . .
C2 Co1 C3 K1 -103.33(19) . .
C4 Co1 C3 K1 24.32(14) . .
C1 Co1 C3 K1 -71.61(15) . .
C2 C3 C4 Co1 -55.36(16) . .
C6 C3 C4 Co1 121.8(2) . .
K1 C3 C4 Co1 -162.11(9) . .
C2 C3 C4 K1 106.75(17) . .
C6 C3 C4 K1 -76.1(2) . .
Co1 C3 C4 K1 162.11(9) . .
C7 Co1 C4 C3 -62.37(17) . .
C12 Co1 C4 C3 -148.39(15) . .
C11 Co1 C4 C3 172.83(14) . .
C8 Co1 C4 C3 -30.5(4) . .
C2 Co1 C4 C3 33.56(14) . .
C1 Co1 C4 C3 74.05(15) . .
C7 Co1 C4 K1 -98.7(2) . .
C12 Co1 C4 K1 175.3(2) . .
C11 Co1 C4 K1 136.5(2) . .
C8 Co1 C4 K1 -66.8(5) . .
C3 Co1 C4 K1 -36.31(19) . .
C2 Co1 C4 K1 -2.7(2) . .
C1 Co1 C4 K1 37.7(2) . .
C12 Co1 C7 C8 -103.04(14) . .
C11 Co1 C7 C8 -66.35(14) . .
C3 Co1 C7 C8 130.84(13) . .
C2 Co1 C7 C8 88.27(14) . .
C4 Co1 C7 C8 166.55(13) . .
C1 Co1 C7 C8 54.95(18) . .
C12 Co1 C7 C14 15.95(16) . .
C11 Co1 C7 C14 52.64(18) . .
C8 Co1 C7 C14 119.0(2) . .
C3 Co1 C7 C14 -110.17(16) . .
C2 Co1 C7 C14 -152.74(16) . .
C4 Co1 C7 C14 -74.46(19) . .
C1 Co1 C7 C14 173.94(15) . .
C14 C7 C8 C9 -0.3(3) . .
Co1 C7 C8 C9 103.7(2) . .
C14 C7 C8 Co1 -104.0(2) . .
C12 Co1 C8 C7 76.81(14) . .
C11 Co1 C8 C7 117.19(14) . .
C3 Co1 C8 C7 -64.36(16) . .
C2 Co1 C8 C7 -101.20(14) . .
C4 Co1 C8 C7 -40.9(4) . .
C1 Co1 C8 C7 -142.03(14) . .
C7 Co1 C8 C9 -118.1(2) . .
C12 Co1 C8 C9 -41.26(18) . .
C11 Co1 C8 C9 -0.89(17) . .
C3 Co1 C8 C9 177.56(15) . .
C2 Co1 C8 C9 140.73(17) . .
C4 Co1 C8 C9 -159.0(3) . .
C1 Co1 C8 C9 99.90(18) . .
C7 C8 C9 C10 -93.6(3) . .
Co1 C8 C9 C10 -15.1(3) . .
C7 C8 C9 K1 74.4(3) . 1_565
Co1 C8 C9 K1 152.85(17) . 1_565
C8 C9 C10 C11 28.7(3) . .
K1 C9 C10 C11 -143.63(15) 1_565 .
C9 C10 C11 C12 48.9(3) . .
C9 C10 C11 Co1 -29.3(2) . .
C7 Co1 C11 C12 -64.40(14) . .
C8 Co1 C11 C12 -101.94(14) . .
C3 Co1 C11 C12 80.6(2) . .
C2 Co1 C11 C12 157.32(14) . .
C4 Co1 C11 C12 71.39(15) . .
C1 Co1 C11 C12 155.19(14) . .
C7 Co1 C11 C10 54.28(18) . .
C12 Co1 C11 C10 118.7(2) . .
C8 Co1 C11 C10 16.75(17) . .
C3 Co1 C11 C10 -160.73(18) . .
C2 Co1 C11 C10 -84.0(2) . .
C4 Co1 C11 C10 -169.92(16) . .
C1 Co1 C11 C10 -86.13(18) . .
C10 C11 C12 C13 3.5(3) . .
Co1 C11 C12 C13 105.6(2) . .
C10 C11 C12 Co1 -102.1(2) . .
C7 Co1 C12 C11 118.71(14) . .
C8 Co1 C12 C11 78.28(14) . .
C3 Co1 C12 C11 -141.67(13) . .
C2 Co1 C12 C11 -109.4(4) . .
C4 Co1 C12 C11 -116.74(14) . .
C1 Co1 C12 C11 -37.42(19) . .
C7 Co1 C12 C13 -0.49(16) . .
C11 Co1 C12 C13 -119.2(2) . .
C8 Co1 C12 C13 -40.92(17) . .
C3 Co1 C12 C13 99.12(17) . .
C2 Co1 C12 C13 131.4(3) . .
C4 Co1 C12 C13 124.05(17) . .
C1 Co1 C12 C13 -156.62(15) . .
C11 C12 C13 C14 -95.3(2) . .
Co1 C12 C13 C14 -14.7(2) . .
C8 C7 C14 C13 51.7(3) . .
Co1 C7 C14 C13 -28.0(2) . .
C12 C13 C14 C7 27.2(3) . .
C3 C4 K1 O5 -106.24(15) . .
Co1 C4 K1 O5 -73.0(2) . .
C3 C4 K1 O4 -167.08(15) . .
Co1 C4 K1 O4 -133.8(2) . .
C3 C4 K1 O1 15.09(16) . .
Co1 C4 K1 O1 48.3(3) . .
C3 C4 K1 O2 78.35(15) . .
Co1 C4 K1 O2 111.6(2) . .
C3 C4 K1 O3 131.90(15) . .
Co1 C4 K1 O3 165.1(2) . .
C3 C4 K1 O6 -49.17(16) . .
Co1 C4 K1 O6 -15.9(3) . .
Co1 C4 K1 C3 33.24(18) . .
C3 C4 K1 C9 -170.8(8) . 1_545
Co1 C4 K1 C9 -137.6(7) . 1_545
C4 C3 K1 O5 74.17(15) . .
C2 C3 K1 O5 -35.35(15) . .
C6 C3 K1 O5 -161.54(15) . .
Co1 C3 K1 O5 49.12(15) . .
C4 C3 K1 O4 13.64(16) . .
C2 C3 K1 O4 -95.88(15) . .
C6 C3 K1 O4 137.94(15) . .
Co1 C3 K1 O4 -11.40(16) . .
C4 C3 K1 O1 -165.88(15) . .
C2 C3 K1 O1 84.61(15) . .
C6 C3 K1 O1 -41.58(16) . .
Co1 C3 K1 O1 169.08(15) . .
C4 C3 K1 O2 -106.72(15) . .
C2 C3 K1 O2 143.76(15) . .
C6 C3 K1 O2 17.57(16) . .
Co1 C3 K1 O2 -131.77(14) . .
C4 C3 K1 O3 -47.12(15) . .
C2 C3 K1 O3 -156.64(15) . .
C6 C3 K1 O3 77.17(16) . .
Co1 C3 K1 O3 -72.16(14) . .
C4 C3 K1 O6 134.50(15) . .
C2 C3 K1 O6 24.99(15) . .
C6 C3 K1 O6 -101.20(16) . .
Co1 C3 K1 O6 109.46(14) . .
C2 C3 K1 C4 -109.5(2) . .
C6 C3 K1 C4 124.3(2) . .
Co1 C3 K1 C4 -25.04(14) . .
C4 C3 K1 C9 177.89(18) . 1_545
C2 C3 K1 C9 68.4(2) . 1_545
C6 C3 K1 C9 -57.8(3) . 1_545
Co1 C3 K1 C9 152.85(14) . 1_545
O5 K1 O1 C26 -10.50(17) . .
O4 K1 O1 C26 78.3(2) . .
O2 K1 O1 C26 154.78(17) . .
O3 K1 O1 C26 162.19(15) . .
O6 K1 O1 C26 -8.62(15) . .
C4 K1 O1 C26 -109.87(16) . .
C3 K1 O1 C26 -103.41(16) . .
C9 K1 O1 C26 70.63(16) 1_545 .
O5 K1 O1 C15 -144.21(13) . .
O4 K1 O1 C15 -55.4(2) . .
O2 K1 O1 C15 21.07(13) . .
O3 K1 O1 C15 28.48(15) . .
O6 K1 O1 C15 -142.33(15) . .
C4 K1 O1 C15 116.42(14) . .
C3 K1 O1 C15 122.87(14) . .
C9 K1 O1 C15 -63.08(14) 1_545 .
C26 O1 C15 C16 171.44(19) . .
K1 O1 C15 C16 -52.4(2) . .
O1 C15 C16 O2 64.5(2) . .
C15 C16 O2 C17 -179.97(18) . .
C15 C16 O2 K1 -44.8(2) . .
O5 K1 O2 C16 108.9(2) . .
O4 K1 O2 C16 177.02(13) . .
O1 K1 O2 C16 13.52(13) . .
O3 K1 O2 C16 -158.93(15) . .
O6 K1 O2 C16 29.79(15) . .
C4 K1 O2 C16 -92.35(15) . .
C3 K1 O2 C16 -67.11(14) . .
C9 K1 O2 C16 92.17(14) 1_545 .
O5 K1 O2 C17 -116.7(2) . .
O4 K1 O2 C17 -48.54(16) . .
O1 K1 O2 C17 147.96(16) . .
O3 K1 O2 C17 -24.49(14) . .
O6 K1 O2 C17 164.23(14) . .
C4 K1 O2 C17 42.09(16) . .
C3 K1 O2 C17 67.33(15) . .
C9 K1 O2 C17 -133.39(15) 1_545 .
C16 O2 C17 C18 -168.69(19) . .
K1 O2 C17 C18 55.4(2) . .
O2 C17 C18 O3 -62.5(2) . .
C17 C18 O3 C19 176.10(19) . .
C17 C18 O3 K1 40.1(2) . .
O5 K1 O3 C18 155.62(14) . .
O4 K1 O3 C18 145.38(16) . .
O1 K1 O3 C18 -17.04(16) . .
O2 K1 O3 C18 -9.55(14) . .
O6 K1 O3 C18 62.6(4) . .
C4 K1 O3 C18 -124.51(16) . .
C3 K1 O3 C18 -105.70(15) . .
C9 K1 O3 C18 59.51(16) 1_545 .
O5 K1 O3 C19 21.06(16) . .
O4 K1 O3 C19 10.81(14) . .
O1 K1 O3 C19 -151.61(14) . .
O2 K1 O3 C19 -144.11(16) . .
O6 K1 O3 C19 -71.9(4) . .
C4 K1 O3 C19 100.93(16) . .
C3 K1 O3 C19 119.73(15) . .
C9 K1 O3 C19 -75.06(15) 1_545 .
C18 O3 C19 C20 -179.6(2) . .
K1 O3 C19 C20 -42.4(2) . .
O3 C19 C20 O4 66.1(3) . .
C19 C20 O4 C21 175.0(2) . .
C19 C20 O4 K1 -55.8(2) . .
O5 K1 O4 C21 -18.35(15) . .
O1 K1 O4 C21 -116.0(2) . .
O2 K1 O4 C21 175.23(15) . .
O3 K1 O4 C21 151.53(16) . .
O6 K1 O4 C21 -37.55(16) . .
C4 K1 O4 C21 71.73(16) . .
C3 K1 O4 C21 65.87(16) . .
C9 K1 O4 C21 -108.58(16) 1_545 .
O5 K1 O4 C20 -146.27(16) . .
O1 K1 O4 C20 116.1(2) . .
O2 K1 O4 C20 47.31(16) . .
O3 K1 O4 C20 23.61(14) . .
O6 K1 O4 C20 -165.48(14) . .
C4 K1 O4 C20 -56.19(15) . .
C3 K1 O4 C20 -62.05(15) . .
C9 K1 O4 C20 123.50(15) 1_545 .
C20 O4 C21 C22 178.0(2) . .
K1 O4 C21 C22 49.4(2) . .
O4 C21 C22 O5 -63.9(3) . .
C21 C22 O5 C23 -171.7(2) . .
C21 C22 O5 K1 46.7(2) . .
O4 K1 O5 C22 -15.89(15) . .
O1 K1 O5 C22 146.46(15) . .
O2 K1 O5 C22 58.5(3) . .
O3 K1 O5 C22 -26.12(17) . .
O6 K1 O5 C22 144.59(17) . .
C4 K1 O5 C22 -100.98(16) . .
C3 K1 O5 C22 -125.50(16) . .
C9 K1 O5 C22 74.76(16) 1_545 .
O4 K1 O5 C23 -155.40(18) . .
O1 K1 O5 C23 6.95(18) . .
O2 K1 O5 C23 -81.0(3) . .
O3 K1 O5 C23 -165.63(16) . .
O6 K1 O5 C23 5.08(16) . .
C4 K1 O5 C23 119.51(17) . .
C3 K1 O5 C23 94.99(17) . .
C9 K1 O5 C23 -64.75(17) 1_545 .
C22 O5 C23 C24 -178.3(2) . .
K1 O5 C23 C24 -37.5(2) . .
O5 C23 C24 O6 68.0(3) . .
C23 C24 O6 C25 178.3(2) . .
C23 C24 O6 K1 -61.5(2) . .
O5 K1 O6 C25 151.76(16) . .
O4 K1 O6 C25 171.06(14) . .
O1 K1 O6 C25 -26.37(14) . .
O2 K1 O6 C25 -42.69(16) . .
O3 K1 O6 C25 -110.6(4) . .
C4 K1 O6 C25 76.85(16) . .
C3 K1 O6 C25 57.81(15) . .
C9 K1 O6 C25 -107.35(15) 1_545 .
O5 K1 O6 C24 29.22(14) . .
O4 K1 O6 C24 48.51(15) . .
O1 K1 O6 C24 -148.91(15) . .
O2 K1 O6 C24 -165.24(14) . .
O3 K1 O6 C24 126.9(3) . .
C4 K1 O6 C24 -45.70(16) . .
C3 K1 O6 C24 -64.74(15) . .
C9 K1 O6 C24 130.10(15) 1_545 .
C24 O6 C25 C26 178.1(2) . .
K1 O6 C25 C26 59.1(2) . .
C15 O1 C26 C25 175.24(19) . .
K1 O1 C26 C25 40.7(2) . .
O6 C25 C26 O1 -68.1(3) . .
